data_4064989
loop_
_publ_author_name
'Blackburn, Octavia A.'
'Coe, Benjamin J.'
'Helliwell, Madeleine'

_publ_section_title
;
 Tetrapalladium(II) Bisazobenzene and Azoazoxybenzene Complexes:
 Syntheses, Electronic Structures, and Optical Properties
;
_journal_issue 18
_journal_name_full Organometallics
_journal_page_first 4910
_journal_paper_doi 10.1021/om200479g
_journal_volume 30
_journal_year 2011
_chemical_formula_sum 'C73 H98 Cl6 N8 O4 Pd4'
_chemical_formula_weight 1789.89
_space_group_IT_number 2
_symmetry_cell_setting triclinic
_symmetry_space_group_name_Hall '-P 1'
_symmetry_space_group_name_H-M 'P -1'
_atom_sites_solution_hydrogens geom
_atom_sites_solution_primary direct
_atom_sites_solution_secondary difmap
_audit_creation_method SHELXL-97
_cell_angle_alpha 97.487(4)
_cell_angle_beta 94.532(4)
_cell_angle_gamma 115.473(4)
_cell_formula_units_Z 1
_cell_length_a 10.730(3)
_cell_length_b 11.944(3)
_cell_length_c 16.333(4)
_cell_measurement_reflns_used 917
_cell_measurement_temperature 100(2)
_cell_measurement_theta_max 26.37
_cell_measurement_theta_min 2.49
_cell_volume 1852.2(8)
_computing_cell_refinement 'Bruker SMART'
_computing_data_collection 'Bruker SMART'
_computing_data_reduction 'Bruker SAINT'
_computing_molecular_graphics 'Bruker SHELXTL'
_computing_publication_material 'Bruker SHELXTL'
_computing_structure_refinement 'SHELXL-97 (Sheldrick, 2008)'
_computing_structure_solution 'SHELXS-97 (Sheldrick, 1990)'
_diffrn_ambient_temperature 100(2)
_diffrn_measured_fraction_theta_full 0.973
_diffrn_measured_fraction_theta_max 0.973
_diffrn_measurement_device_type 'CCD area detector'
_diffrn_measurement_method 'phi and omega scans'
_diffrn_radiation_monochromator graphite
_diffrn_radiation_source 'fine-focus sealed tube'
_diffrn_radiation_type MoK\a
_diffrn_radiation_wavelength 0.71073
_diffrn_reflns_av_R_equivalents 0.0293
_diffrn_reflns_av_sigmaI/netI 0.0485
_diffrn_reflns_limit_h_max 13
_diffrn_reflns_limit_h_min -13
_diffrn_reflns_limit_k_max 14
_diffrn_reflns_limit_k_min -14
_diffrn_reflns_limit_l_max 19
_diffrn_reflns_limit_l_min -20
_diffrn_reflns_number 14280
_diffrn_reflns_theta_full 26.38
_diffrn_reflns_theta_max 26.38
_diffrn_reflns_theta_min 1.92
_exptl_absorpt_coefficient_mu 1.225
_exptl_absorpt_correction_T_max 1.000
_exptl_absorpt_correction_T_min 0.760
_exptl_absorpt_correction_type multi-scan
_exptl_absorpt_process_details SADABS
_exptl_crystal_colour yellow
_exptl_crystal_density_diffrn 1.605
_exptl_crystal_density_method 'not measured'
_exptl_crystal_description plate
_exptl_crystal_F_000 910
_exptl_crystal_size_max 0.30
_exptl_crystal_size_mid 0.25
_exptl_crystal_size_min 0.10
_refine_diff_density_max 0.987
_refine_diff_density_min -0.877
_refine_diff_density_rms 0.110
_refine_ls_extinction_method none
_refine_ls_goodness_of_fit_ref 1.158
_refine_ls_hydrogen_treatment mixed
_refine_ls_matrix_type full
_refine_ls_number_parameters 453
_refine_ls_number_reflns 7379
_refine_ls_number_restraints 50
_refine_ls_restrained_S_all 1.156
_refine_ls_R_factor_all 0.0679
_refine_ls_R_factor_gt 0.0485
_refine_ls_shift/su_max 0.001
_refine_ls_shift/su_mean 0.000
_refine_ls_structure_factor_coef Fsqd
_refine_ls_weighting_details 'calc w=1/[\s^2^(Fo^2^)+(0.0493P)^2^+3.3381P] where P=(Fo^2^+2Fc^2^)/3'
_refine_ls_weighting_scheme calc
_refine_ls_wR_factor_gt 0.0991
_refine_ls_wR_factor_ref 0.1060
_reflns_number_gt 5855
_reflns_number_total 7395
_reflns_threshold_expression >2sigma(I)
_cod_data_source_file om200479g_si_002.cif
_cod_data_source_block 7
_cod_depositor_comments
;
The following automatic conversions were performed:

'_symmetry_cell_setting' value 'Triclinic' changed to 'triclinic'
according to /home/saulius/struct/CIF-dictionaries/cif_core.dic
dictionary named 'cif_core.dic' version 2.4.1 from 2010-06-29.

Automatic conversion script
Id: cif_fix_values 1715 2011-07-08 13:25:40Z adriana 

 Adding full bibliography for 4064987--4064989.cif.
;
_cod_original_sg_symbol_H-M P-1
_cod_database_code 4064989

loop_
_symmetry_equiv_pos_as_xyz
'x, y, z'
'-x, -y, -z'

loop_
_atom_site_label
_atom_site_type_symbol
_atom_site_fract_x
_atom_site_fract_y
_atom_site_fract_z
_atom_site_U_iso_or_equiv
_atom_site_adp_type
_atom_site_occupancy
_atom_site_symmetry_multiplicity
_atom_site_calc_flag
_atom_site_refinement_flags
_atom_site_disorder_assembly
_atom_site_disorder_group
Pd1 Pd 0.45345(4) 0.73101(3) 0.82935(2) 0.02580(11) Uani 1 1 d . . .
Pd2 Pd 0.70131(4) 0.63012(3) 0.78774(2) 0.02656(11) Uani 1 1 d . . .
Cl1 Cl 0.61018(11) 0.75458(10) 0.73519(7) 0.0274(2) Uani 1 1 d . A .
Cl2A Cl 0.5889(14) 0.6422(12) 0.9082(5) 0.0278(18) Uani 0.40(2) 1 d PU A 1
Cl2 Cl 0.5304(11) 0.5924(10) 0.8867(4) 0.0325(16) Uani 0.60(2) 1 d PU A 2
O1 O 0.3701(3) 1.0081(3) 0.6199(2) 0.0317(7) Uani 1 1 d . . .
O2 O 0.9635(3) 0.7862(3) 0.5287(2) 0.0304(7) Uani 1 1 d . . .
N1 N 0.3087(4) 0.7184(3) 0.9019(2) 0.0253(8) Uani 1 1 d . A .
N2 N 0.2279(4) 0.7681(3) 0.8865(2) 0.0276(9) Uani 1 1 d . . .
N3 N 0.7911(4) 0.5246(3) 0.8220(2) 0.0292(9) Uani 1 1 d . . .
N4 N 0.8788(4) 0.5089(4) 0.7797(2) 0.0295(9) Uani 1 1 d . . .
C1A C 0.2991(13) 0.6569(11) 0.9758(7) 0.027(5) Uiso 0.451(12) 1 d PD A 1
C2A C 0.3794(11) 0.7258(8) 1.0519(5) 0.023(2) Uiso 0.451(12) 1 d PD A 1
C3A C 0.3565(11) 0.6647(8) 1.1211(5) 0.025(3) Uiso 0.451(12) 1 d PD A 1
C4A C 0.2528(14) 0.5415(9) 1.1105(7) 0.020(4) Uiso 0.451(12) 1 d PD . 1
C5A C 0.1742(18) 0.4739(12) 1.0326(8) 0.021(7) Uiso 0.451(12) 1 d PD A 1
C6A C 0.1992(19) 0.5318(12) 0.9626(8) 0.021(8) Uiso 0.451(12) 1 d PD A 1
C7A C 0.4889(11) 0.8601(9) 1.0611(7) 0.029(3) Uiso 0.451(12) 1 d PD A 1
H7A H 0.4930 0.8861 1.0065 0.043 Uiso 0.451(12) 1 calc PR A 1
H7B H 0.5799 0.8666 1.0829 0.043 Uiso 0.451(12) 1 calc PR A 1
H7C H 0.4650 0.9151 1.0999 0.043 Uiso 0.451(12) 1 calc PR A 1
C8A C 0.4376(12) 0.7328(10) 1.2067(6) 0.033(3) Uiso 0.451(12) 1 d PD A 1
H8A H 0.4001 0.7892 1.2310 0.049 Uiso 0.451(12) 1 calc PR A 1
H8B H 0.5362 0.7824 1.2021 0.049 Uiso 0.451(12) 1 calc PR A 1
H8C H 0.4292 0.6711 1.2427 0.049 Uiso 0.451(12) 1 calc PR A 1
C9A C 0.0679(12) 0.3386(10) 1.0237(8) 0.024(3) Uiso 0.451(12) 1 d PD A 1
H9A H 0.0254 0.3262 1.0748 0.036 Uiso 0.451(12) 1 calc PR A 1
H9B H 0.1137 0.2835 1.0144 0.036 Uiso 0.451(12) 1 calc PR A 1
H9C H -0.0046 0.3178 0.9760 0.036 Uiso 0.451(12) 1 calc PR A 1
C10A C 0.1239(13) 0.4632(11) 0.8761(7) 0.026(3) Uiso 0.451(12) 1 d PD A 1
H10A H 0.1708 0.5131 0.8349 0.039 Uiso 0.451(12) 1 calc PR A 1
H10B H 0.0271 0.4510 0.8714 0.039 Uiso 0.451(12) 1 calc PR A 1
H10C H 0.1250 0.3810 0.8656 0.039 Uiso 0.451(12) 1 calc PR A 1
C1 C 0.2744(11) 0.6540(8) 0.9714(5) 0.018(3) Uiso 0.549(12) 1 d PD A 2
C2 C 0.3293(9) 0.7283(7) 1.0506(5) 0.024(2) Uiso 0.549(12) 1 d PD A 2
C3 C 0.3040(10) 0.6680(7) 1.1197(5) 0.024(2) Uiso 0.549(12) 1 d PD A 2
C4 C 0.2224(11) 0.5372(8) 1.1043(6) 0.019(3) Uiso 0.549(12) 1 d PD . 2
C5 C 0.1720(15) 0.4620(10) 1.0247(7) 0.021(6) Uiso 0.549(12) 1 d PD A 2
C6 C 0.2003(16) 0.5226(10) 0.9559(7) 0.023(7) Uiso 0.549(12) 1 d PD A 2
C7 C 0.4184(11) 0.8689(8) 1.0628(6) 0.036(3) Uiso 0.549(12) 1 d PD A 2
H7D H 0.4579 0.8905 1.0117 0.054 Uiso 0.549(12) 1 calc PR A 2
H7E H 0.4942 0.8951 1.1094 0.054 Uiso 0.549(12) 1 calc PR A 2
H7F H 0.3609 0.9125 1.0752 0.054 Uiso 0.549(12) 1 calc PR A 2
C8 C 0.3639(11) 0.7411(8) 1.2072(5) 0.035(3) Uiso 0.549(12) 1 d PD A 2
H8D H 0.3092 0.7853 1.2249 0.053 Uiso 0.549(12) 1 calc PR A 2
H8E H 0.4611 0.8026 1.2086 0.053 Uiso 0.549(12) 1 calc PR A 2
H8F H 0.3604 0.6829 1.2450 0.053 Uiso 0.549(12) 1 calc PR A 2
C9 C 0.0855(10) 0.3211(8) 1.0120(7) 0.024(3) Uiso 0.549(12) 1 d PD A 2
H9D H 0.0865 0.2932 1.0657 0.035 Uiso 0.549(12) 1 calc PR A 2
H9E H 0.1246 0.2795 0.9734 0.035 Uiso 0.549(12) 1 calc PR A 2
H9F H -0.0108 0.2990 0.9886 0.035 Uiso 0.549(12) 1 calc PR A 2
C10 C 0.1463(10) 0.4444(9) 0.8691(5) 0.022(2) Uiso 0.549(12) 1 d PD A 2
H10D H 0.1868 0.4975 0.8281 0.033 Uiso 0.549(12) 1 calc PR A 2
H10E H 0.0443 0.4099 0.8586 0.033 Uiso 0.549(12) 1 calc PR A 2
H10F H 0.1727 0.3751 0.8644 0.033 Uiso 0.549(12) 1 calc PR A 2
C11 C 0.2594(5) 0.8287(4) 0.8182(3) 0.0253(10) Uani 1 1 d . A .
C12 C 0.3696(5) 0.8259(4) 0.7783(3) 0.0236(9) Uani 1 1 d . A .
C13 C 0.4024(5) 0.8886(4) 0.7119(3) 0.0256(10) Uani 1 1 d . . .
H13 H 0.4769 0.8893 0.6839 0.031 Uiso 1 1 calc R A .
C14 C 0.3267(5) 0.9511(4) 0.6858(3) 0.0269(10) Uani 1 1 d . A .
C15 C 0.2181(5) 0.9526(4) 0.7256(3) 0.0293(10) Uani 1 1 d . . .
H15 H 0.1675 0.9955 0.7071 0.035 Uiso 1 1 calc R A .
C16 C 0.1838(5) 0.8912(4) 0.7927(3) 0.0285(10) Uani 1 1 d . A .
H16 H 0.1098 0.8916 0.8208 0.034 Uiso 1 1 calc R . .
C17 C 0.3128(5) 1.0887(5) 0.5940(3) 0.0317(11) Uani 1 1 d . . .
H17A H 0.3187 1.1510 0.6424 0.038 Uiso 1 1 calc R . .
H17B H 0.2137 1.0384 0.5687 0.038 Uiso 1 1 calc R . .
C18 C 0.3995(5) 1.1552(5) 0.5301(3) 0.0324(11) Uani 1 1 d . . .
H18A H 0.3554 1.2023 0.5042 0.039 Uiso 1 1 calc R . .
H18B H 0.4012 1.0915 0.4855 0.039 Uiso 1 1 calc R . .
C19 C 0.5492(5) 1.2465(5) 0.5700(3) 0.0349(11) Uani 1 1 d . . .
H19A H 0.5465 1.3117 0.6130 0.042 Uiso 1 1 calc R . .
H19B H 0.5904 1.1995 0.5987 0.042 Uiso 1 1 calc R . .
C20 C 0.6438(5) 1.3117(5) 0.5093(3) 0.0374(12) Uani 1 1 d . . .
H20A H 0.6390 1.2466 0.4632 0.045 Uiso 1 1 calc R . .
H20B H 0.7413 1.3554 0.5386 0.045 Uiso 1 1 calc R . .
C21 C 0.6092(5) 1.4066(5) 0.4721(3) 0.0370(12) Uani 1 1 d . . .
H21A H 0.5114 1.3637 0.4435 0.044 Uiso 1 1 calc R . .
H21B H 0.6165 1.4732 0.5178 0.044 Uiso 1 1 calc R . .
C22 C 0.7038(5) 1.4674(5) 0.4106(3) 0.0387(12) Uani 1 1 d . . .
H22A H 0.8018 1.5082 0.4389 0.046 Uiso 1 1 calc R . .
H22B H 0.6948 1.4007 0.3643 0.046 Uiso 1 1 calc R . .
C23 C 0.6732(6) 1.5639(5) 0.3747(4) 0.0503(15) Uani 1 1 d . . .
H23A H 0.5755 1.5252 0.3482 0.075 Uiso 1 1 calc R . .
H23B H 0.7343 1.5954 0.3330 0.075 Uiso 1 1 calc R . .
H23C H 0.6899 1.6341 0.4195 0.075 Uiso 1 1 calc R . .
C24 C 0.9004(5) 0.5750(4) 0.7144(3) 0.0273(10) Uani 1 1 d . A .
C25 C 0.8235(4) 0.6444(4) 0.7032(3) 0.0222(9) Uani 1 1 d . A .
C26 C 0.8486(5) 0.7126(4) 0.6396(3) 0.0248(10) Uani 1 1 d . . .
H26 H 0.7982 0.7597 0.6303 0.030 Uiso 1 1 calc R A .
C27 C 0.9476(5) 0.7134(4) 0.5885(3) 0.0264(10) Uani 1 1 d . A .
C28 C 1.0221(5) 0.6447(4) 0.5997(3) 0.0297(10) Uani 1 1 d . . .
H28 H 1.0883 0.6451 0.5642 0.036 Uiso 1 1 calc R A .
C29 C 0.9985(5) 0.5758(4) 0.6632(3) 0.0286(10) Uani 1 1 d . A .
H29 H 1.0492 0.5288 0.6720 0.034 Uiso 1 1 calc R . .
C30 C 1.0509(5) 0.7822(4) 0.4673(3) 0.0287(10) Uani 1 1 d . . .
H30A H 1.0236 0.6939 0.4409 0.034 Uiso 1 1 calc R . .
H30B H 1.1500 0.8208 0.4935 0.034 Uiso 1 1 calc R . .
C31 C 1.0311(5) 0.8556(5) 0.4028(3) 0.0311(11) Uani 1 1 d . . .
H31A H 1.0626 0.9443 0.4302 0.037 Uiso 1 1 calc R . .
H31B H 0.9303 0.8201 0.3812 0.037 Uiso 1 1 calc R . .
C32 C 1.1100(5) 0.8535(5) 0.3297(3) 0.0329(11) Uani 1 1 d . . .
H32A H 1.2117 0.8983 0.3499 0.040 Uiso 1 1 calc R . .
H32B H 1.0864 0.7651 0.3057 0.040 Uiso 1 1 calc R . .
C33 C 1.0736(6) 0.9158(5) 0.2627(3) 0.0382(12) Uani 1 1 d . . .
H33A H 1.0936 1.0027 0.2882 0.046 Uiso 1 1 calc R . .
H33B H 0.9720 0.8692 0.2425 0.046 Uiso 1 1 calc R . .
C34 C 1.1509(6) 0.9221(5) 0.1875(3) 0.0482(15) Uani 1 1 d . . .
H34A H 1.2527 0.9694 0.2069 0.058 Uiso 1 1 calc R . .
H34B H 1.1308 0.8356 0.1610 0.058 Uiso 1 1 calc R . .
C35 C 1.1093(7) 0.9856(6) 0.1233(4) 0.067(2) Uani 1 1 d . . .
H35A H 1.0083 0.9354 0.1023 0.080 Uiso 1 1 calc R . .
H35B H 1.1238 1.0699 0.1512 0.080 Uiso 1 1 calc R . .
C36 C 1.1876(8) 1.0012(7) 0.0500(4) 0.098(3) Uani 1 1 d . . .
H36A H 1.2860 1.0606 0.0690 0.146 Uiso 1 1 calc R . .
H36B H 1.1473 1.0339 0.0088 0.146 Uiso 1 1 calc R . .
H36C H 1.1806 0.9194 0.0245 0.146 Uiso 1 1 calc R . .
Cl1S Cl 1.3602(4) 0.3440(4) 0.7923(2) 0.0809(11) Uani 0.50 1 d P . .
Cl2S Cl 1.2885(5) 0.1912(4) 0.9208(3) 0.0931(13) Uani 0.50 1 d P . .
C1S C 1.3833(14) 0.3436(12) 0.9013(8) 0.059(3) Uani 0.50 1 d P . .
H1S1 H 1.4836 0.3742 0.9221 0.071 Uiso 0.50 1 calc PR . .
H1S2 H 1.3511 0.4014 0.9313 0.071 Uiso 0.50 1 calc PR . .

loop_
_atom_site_aniso_label
_atom_site_aniso_U_11
_atom_site_aniso_U_22
_atom_site_aniso_U_33
_atom_site_aniso_U_23
_atom_site_aniso_U_13
_atom_site_aniso_U_12
Pd1 0.0355(2) 0.02334(19) 0.02034(19) 0.00809(14) 0.00964(15) 0.01271(16)
Pd2 0.0353(2) 0.02419(19) 0.02215(19) 0.00906(14) 0.01156(15) 0.01254(16)
Cl1 0.0276(6) 0.0284(6) 0.0244(6) 0.0108(5) 0.0068(4) 0.0087(5)
Cl2A 0.027(4) 0.030(4) 0.029(2) 0.015(2) 0.010(3) 0.013(3)
Cl2 0.039(3) 0.042(3) 0.0313(19) 0.021(2) 0.019(2) 0.024(3)
O1 0.0393(19) 0.0361(19) 0.0266(17) 0.0139(15) 0.0093(15) 0.0202(16)
O2 0.0298(17) 0.0339(18) 0.0290(18) 0.0136(14) 0.0126(14) 0.0122(15)
N1 0.033(2) 0.0207(19) 0.0200(19) 0.0041(15) 0.0089(16) 0.0093(17)
N2 0.029(2) 0.0207(19) 0.023(2) 0.0039(16) 0.0019(16) 0.0018(17)
N3 0.043(2) 0.0199(19) 0.025(2) 0.0058(16) 0.0111(18) 0.0125(18)
N4 0.040(2) 0.024(2) 0.025(2) 0.0045(16) 0.0071(18) 0.0146(18)
C11 0.027(2) 0.019(2) 0.023(2) 0.0059(18) 0.0034(18) 0.0028(19)
C12 0.026(2) 0.018(2) 0.020(2) 0.0003(17) 0.0008(18) 0.0048(18)
C13 0.026(2) 0.024(2) 0.021(2) 0.0034(18) 0.0033(18) 0.0062(19)
C14 0.032(2) 0.021(2) 0.021(2) 0.0033(18) 0.0029(19) 0.006(2)
C15 0.028(2) 0.031(3) 0.028(2) 0.007(2) 0.001(2) 0.012(2)
C16 0.026(2) 0.030(2) 0.025(2) 0.007(2) 0.0080(19) 0.008(2)
C17 0.037(3) 0.032(3) 0.027(3) 0.007(2) 0.004(2) 0.015(2)
C18 0.040(3) 0.033(3) 0.025(2) 0.010(2) 0.004(2) 0.016(2)
C19 0.033(3) 0.043(3) 0.027(3) 0.007(2) 0.001(2) 0.016(2)
C20 0.031(3) 0.044(3) 0.035(3) 0.006(2) 0.005(2) 0.015(2)
C21 0.032(3) 0.037(3) 0.031(3) -0.001(2) 0.004(2) 0.009(2)
C22 0.030(3) 0.032(3) 0.039(3) -0.002(2) 0.008(2) 0.002(2)
C23 0.051(4) 0.036(3) 0.055(4) 0.010(3) 0.015(3) 0.009(3)
C24 0.031(2) 0.024(2) 0.023(2) 0.0059(19) 0.0072(19) 0.008(2)
C25 0.027(2) 0.020(2) 0.015(2) 0.0024(17) 0.0049(17) 0.0063(19)
C26 0.024(2) 0.024(2) 0.023(2) 0.0054(18) 0.0052(18) 0.0061(19)
C27 0.027(2) 0.024(2) 0.020(2) 0.0065(18) 0.0028(18) 0.0027(19)
C28 0.030(2) 0.031(3) 0.025(2) 0.009(2) 0.008(2) 0.010(2)
C29 0.032(3) 0.026(2) 0.028(2) 0.0077(19) 0.006(2) 0.012(2)
C30 0.030(2) 0.027(2) 0.029(3) 0.010(2) 0.014(2) 0.009(2)
C31 0.029(2) 0.033(3) 0.026(3) 0.009(2) 0.006(2) 0.007(2)
C32 0.034(3) 0.028(3) 0.032(3) 0.009(2) 0.008(2) 0.008(2)
C33 0.042(3) 0.028(3) 0.028(3) 0.006(2) 0.006(2) 0.000(2)
C34 0.052(3) 0.035(3) 0.030(3) 0.003(2) 0.010(3) -0.005(3)
C35 0.068(4) 0.050(4) 0.031(3) 0.011(3) -0.007(3) -0.019(3)
C36 0.102(6) 0.080(5) 0.029(4) 0.010(3) 0.002(4) -0.034(5)
Cl1S 0.086(3) 0.096(3) 0.057(2) -0.003(2) 0.0032(19) 0.043(2)
Cl2S 0.091(3) 0.054(2) 0.115(4) 0.009(2) 0.011(3) 0.016(2)
C1S 0.058(8) 0.053(8) 0.058(8) -0.004(6) 0.002(6) 0.022(7)

loop_
_atom_type_symbol
_atom_type_description
_atom_type_scat_dispersion_real
_atom_type_scat_dispersion_imag
_atom_type_scat_source
C C 0.0033 0.0016 'International Tables Vol C Tables 4.2.6.8 and 6.1.1.4'
H H 0.0000 0.0000 'International Tables Vol C Tables 4.2.6.8 and 6.1.1.4'
N N 0.0061 0.0033 'International Tables Vol C Tables 4.2.6.8 and 6.1.1.4'
O O 0.0106 0.0060 'International Tables Vol C Tables 4.2.6.8 and 6.1.1.4'
Cl Cl 0.1484 0.1585 'International Tables Vol C Tables 4.2.6.8 and 6.1.1.4'
Pd Pd -0.9988 1.0072 'International Tables Vol C Tables 4.2.6.8 and 6.1.1.4'

loop_
_geom_angle_atom_site_label_1
_geom_angle_atom_site_label_2
_geom_angle_atom_site_label_3
_geom_angle
_geom_angle_site_symmetry_1
_geom_angle_site_symmetry_3
C12 Pd1 N1 79.21(17) . .
C12 Pd1 Cl1 94.59(13) . .
N1 Pd1 Cl1 173.70(11) . .
C12 Pd1 Cl2 173.2(3) . .
N1 Pd1 Cl2 97.98(14) . .
Cl1 Pd1 Cl2 88.05(9) . .
C12 Pd1 Cl2A 170.9(4) . .
N1 Pd1 Cl2A 101.24(16) . .
Cl1 Pd1 Cl2A 85.06(11) . .
Cl2 Pd1 Cl2A 15.71(8) . .
C25 Pd2 N3 79.31(17) . .
C25 Pd2 Cl1 94.33(13) . .
N3 Pd2 Cl1 173.61(11) . .
C25 Pd2 Cl2A 169.4(4) . .
N3 Pd2 Cl2A 98.84(15) . .
Cl1 Pd2 Cl2A 87.52(10) . .
C25 Pd2 Cl2 174.5(3) . .
N3 Pd2 Cl2 99.85(13) . .
Cl1 Pd2 Cl2 86.43(7) . .
Cl2A Pd2 Cl2 15.91(12) . .
Pd2 Cl1 Pd1 95.75(4) . .
Pd2 Cl2A Pd1 88.73(18) . .
Pd1 Cl2 Pd2 89.69(11) . .
C14 O1 C17 119.1(4) . .
C27 O2 C30 118.9(4) . .
N2 N1 C1 111.1(5) . .
N2 N1 C1A 119.7(6) . .
C1 N1 C1A 9.9(6) . .
N2 N1 Pd1 119.6(3) . .
C1 N1 Pd1 129.2(5) . .
C1A N1 Pd1 120.6(5) . .
N1 N2 C11 111.3(4) . .
N4 N3 C4A 120.6(6) . 2_667
N4 N3 C4 111.1(5) . 2_667
C4A N3 C4 12.3(7) 2_667 2_667
N4 N3 Pd2 119.6(3) . .
C4A N3 Pd2 119.5(6) 2_667 .
C4 N3 Pd2 129.2(5) 2_667 .
N3 N4 C24 111.4(4) . .
C2A C1A C6A 125.0(11) . .
C2A C1A N1 120.3(9) . .
C6A C1A N1 114.6(9) . .
C1A C2A C3A 117.3(9) . .
C1A C2A C7A 122.1(9) . .
C3A C2A C7A 120.6(8) . .
C4A C3A C2A 118.9(8) . .
C4A C3A C8A 119.9(9) . .
C2A C3A C8A 121.1(8) . .
C3A C4A C5A 122.4(9) . .
C3A C4A N3 123.7(8) . 2_667
C5A C4A N3 113.7(8) . 2_667
C6A C5A C4A 119.3(10) . .
C6A C5A C9A 120.3(11) . .
C4A C5A C9A 120.3(10) . .
C1A C6A C5A 116.9(11) . .
C1A C6A C10A 120.6(10) . .
C5A C6A C10A 122.4(10) . .
C2 C1 C6 124.4(8) . .
C2 C1 N1 116.4(7) . .
C6 C1 N1 118.9(7) . .
C1 C2 C3 118.0(7) . .
C1 C2 C7 121.8(7) . .
C3 C2 C7 120.2(7) . .
C2 C3 C4 117.6(7) . .
C2 C3 C8 121.2(7) . .
C4 C3 C8 121.3(7) . .
C3 C4 C5 124.4(8) . .
C3 C4 N3 116.0(7) . 2_667
C5 C4 N3 118.9(7) . 2_667
C6 C5 C4 117.6(9) . .
C6 C5 C9 120.3(10) . .
C4 C5 C9 122.1(8) . .
C1 C6 C5 117.8(10) . .
C1 C6 C10 123.2(8) . .
C5 C6 C10 118.9(9) . .
C2 C7 H7D 109.5 . .
C2 C7 H7E 109.5 . .
H7D C7 H7E 109.5 . .
C2 C7 H7F 109.5 . .
H7D C7 H7F 109.5 . .
H7E C7 H7F 109.5 . .
C3 C8 H8D 109.5 . .
C3 C8 H8E 109.5 . .
H8D C8 H8E 109.5 . .
C3 C8 H8F 109.5 . .
H8D C8 H8F 109.5 . .
H8E C8 H8F 109.5 . .
C5 C9 H9D 109.5 . .
C5 C9 H9E 109.5 . .
H9D C9 H9E 109.5 . .
C5 C9 H9F 109.5 . .
H9D C9 H9F 109.5 . .
H9E C9 H9F 109.5 . .
C6 C10 H10D 109.5 . .
C6 C10 H10E 109.5 . .
H10D C10 H10E 109.5 . .
C6 C10 H10F 109.5 . .
H10D C10 H10F 109.5 . .
H10E C10 H10F 109.5 . .
N2 C11 C16 119.8(4) . .
N2 C11 C12 117.9(4) . .
C16 C11 C12 122.2(4) . .
C13 C12 C11 117.7(4) . .
C13 C12 Pd1 130.4(4) . .
C11 C12 Pd1 111.9(3) . .
C12 C13 C14 120.4(4) . .
C12 C13 H13 119.8 . .
C14 C13 H13 119.8 . .
O1 C14 C15 124.9(4) . .
O1 C14 C13 113.9(4) . .
C15 C14 C13 121.2(4) . .
C16 C15 C14 119.5(4) . .
C16 C15 H15 120.3 . .
C14 C15 H15 120.3 . .
C15 C16 C11 119.0(4) . .
C15 C16 H16 120.5 . .
C11 C16 H16 120.5 . .
O1 C17 C18 106.3(4) . .
O1 C17 H17A 110.5 . .
C18 C17 H17A 110.5 . .
O1 C17 H17B 110.5 . .
C18 C17 H17B 110.5 . .
H17A C17 H17B 108.7 . .
C17 C18 C19 111.7(4) . .
C17 C18 H18A 109.3 . .
C19 C18 H18A 109.3 . .
C17 C18 H18B 109.3 . .
C19 C18 H18B 109.3 . .
H18A C18 H18B 107.9 . .
C20 C19 C18 114.6(4) . .
C20 C19 H19A 108.6 . .
C18 C19 H19A 108.6 . .
C20 C19 H19B 108.6 . .
C18 C19 H19B 108.6 . .
H19A C19 H19B 107.6 . .
C19 C20 C21 114.8(4) . .
C19 C20 H20A 108.6 . .
C21 C20 H20A 108.6 . .
C19 C20 H20B 108.6 . .
C21 C20 H20B 108.6 . .
H20A C20 H20B 107.5 . .
C22 C21 C20 113.2(4) . .
C22 C21 H21A 108.9 . .
C20 C21 H21A 108.9 . .
C22 C21 H21B 108.9 . .
C20 C21 H21B 108.9 . .
H21A C21 H21B 107.8 . .
C23 C22 C21 113.9(5) . .
C23 C22 H22A 108.8 . .
C21 C22 H22A 108.8 . .
C23 C22 H22B 108.8 . .
C21 C22 H22B 108.8 . .
H22A C22 H22B 107.7 . .
C22 C23 H23A 109.5 . .
C22 C23 H23B 109.5 . .
H23A C23 H23B 109.5 . .
C22 C23 H23C 109.5 . .
H23A C23 H23C 109.5 . .
H23B C23 H23C 109.5 . .
N4 C24 C29 120.4(4) . .
N4 C24 C25 118.1(4) . .
C29 C24 C25 121.4(4) . .
C26 C25 C24 117.6(4) . .
C26 C25 Pd2 130.8(3) . .
C24 C25 Pd2 111.5(3) . .
C25 C26 C27 120.7(4) . .
C25 C26 H26 119.6 . .
C27 C26 H26 119.6 . .
O2 C27 C28 124.1(4) . .
O2 C27 C26 114.7(4) . .
C28 C27 C26 121.2(4) . .
C29 C28 C27 118.8(4) . .
C29 C28 H28 120.6 . .
C27 C28 H28 120.6 . .
C28 C29 C24 120.1(4) . .
C28 C29 H29 119.9 . .
C24 C29 H29 119.9 . .
O2 C30 C31 106.8(4) . .
O2 C30 H30A 110.4 . .
C31 C30 H30A 110.4 . .
O2 C30 H30B 110.4 . .
C31 C30 H30B 110.4 . .
H30A C30 H30B 108.6 . .
C30 C31 C32 113.5(4) . .
C30 C31 H31A 108.9 . .
C32 C31 H31A 108.9 . .
C30 C31 H31B 108.9 . .
C32 C31 H31B 108.9 . .
H31A C31 H31B 107.7 . .
C33 C32 C31 111.2(4) . .
C33 C32 H32A 109.4 . .
C31 C32 H32A 109.4 . .
C33 C32 H32B 109.4 . .
C31 C32 H32B 109.4 . .
H32A C32 H32B 108.0 . .
C32 C33 C34 115.3(5) . .
C32 C33 H33A 108.4 . .
C34 C33 H33A 108.4 . .
C32 C33 H33B 108.4 . .
C34 C33 H33B 108.4 . .
H33A C33 H33B 107.5 . .
C35 C34 C33 112.3(5) . .
C35 C34 H34A 109.2 . .
C33 C34 H34A 109.2 . .
C35 C34 H34B 109.2 . .
C33 C34 H34B 109.2 . .
H34A C34 H34B 107.9 . .
C36 C35 C34 114.8(7) . .
C36 C35 H35A 108.6 . .
C34 C35 H35A 108.6 . .
C36 C35 H35B 108.6 . .
C34 C35 H35B 108.6 . .
H35A C35 H35B 107.5 . .
C35 C36 H36A 109.5 . .
C35 C36 H36B 109.5 . .
H36A C36 H36B 109.5 . .
C35 C36 H36C 109.5 . .
H36A C36 H36C 109.5 . .
H36B C36 H36C 109.5 . .
Cl2S C1S Cl1S 110.2(7) . .
Cl2S C1S H1S1 109.6 . .
Cl1S C1S H1S1 109.6 . .
Cl2S C1S H1S2 109.6 . .
Cl1S C1S H1S2 109.6 . .
H1S1 C1S H1S2 108.1 . .

loop_
_geom_bond_atom_site_label_1
_geom_bond_atom_site_label_2
_geom_bond_distance
_geom_bond_site_symmetry_2
Pd1 C12 1.948(4) .
Pd1 N1 1.993(4) .
Pd1 Cl1 2.3210(12) .
Pd1 Cl2 2.399(3) .
Pd1 Cl2A 2.507(6) .
Pd2 C25 1.952(4) .
Pd2 N3 1.993(4) .
Pd2 Cl1 2.3136(12) .
Pd2 Cl2A 2.408(4) .
Pd2 Cl2 2.475(4) .
O1 C14 1.354(5) .
O1 C17 1.434(5) .
O2 C27 1.362(5) .
O2 C30 1.437(5) .
N1 N2 1.271(5) .
N1 C1 1.437(10) .
N1 C1A 1.481(13) .
N2 C11 1.393(5) .
N3 N4 1.274(5) .
N3 C4A 1.431(11) 2_667
N3 C4 1.476(10) 2_667
N4 C24 1.384(6) .
C1A C2A 1.385(12) .
C1A C6A 1.389(12) .
C2A C3A 1.405(11) .
C2A C7A 1.504(11) .
C3A C4A 1.389(11) .
C3A C8A 1.510(11) .
C4A C5A 1.400(13) .
C4A N3 1.431(11) 2_667
C5A C6A 1.397(11) .
C5A C9A 1.503(12) .
C6A C10A 1.507(13) .
C7A H7A 0.9800 .
C7A H7B 0.9800 .
C7A H7C 0.9800 .
C8A H8A 0.9800 .
C8A H8B 0.9800 .
C8A H8C 0.9800 .
C9A H9A 0.9800 .
C9A H9B 0.9800 .
C9A H9C 0.9800 .
C10A H10A 0.9800 .
C10A H10B 0.9800 .
C10A H10C 0.9800 .
C1 C2 1.393(10) .
C1 C6 1.397(11) .
C2 C3 1.399(9) .
C2 C7 1.509(10) .
C3 C4 1.398(10) .
C3 C8 1.505(10) .
C4 C5 1.400(12) .
C4 N3 1.476(10) 2_667
C5 C6 1.399(10) .
C5 C9 1.507(11) .
C6 C10 1.509(12) .
C7 H7D 0.9800 .
C7 H7E 0.9800 .
C7 H7F 0.9800 .
C8 H8D 0.9800 .
C8 H8E 0.9800 .
C8 H8F 0.9800 .
C9 H9D 0.9800 .
C9 H9E 0.9800 .
C9 H9F 0.9800 .
C10 H10D 0.9800 .
C10 H10E 0.9800 .
C10 H10F 0.9800 .
C11 C16 1.392(6) .
C11 C12 1.406(6) .
C12 C13 1.380(6) .
C13 C14 1.396(6) .
C13 H13 0.9500 .
C14 C15 1.385(7) .
C15 C16 1.383(6) .
C15 H15 0.9500 .
C16 H16 0.9500 .
C17 C18 1.523(6) .
C17 H17A 0.9900 .
C17 H17B 0.9900 .
C18 C19 1.528(7) .
C18 H18A 0.9900 .
C18 H18B 0.9900 .
C19 C20 1.517(7) .
C19 H19A 0.9900 .
C19 H19B 0.9900 .
C20 C21 1.516(7) .
C20 H20A 0.9900 .
C20 H20B 0.9900 .
C21 C22 1.511(7) .
C21 H21A 0.9900 .
C21 H21B 0.9900 .
C22 C23 1.501(8) .
C22 H22A 0.9900 .
C22 H22B 0.9900 .
C23 H23A 0.9800 .
C23 H23B 0.9800 .
C23 H23C 0.9800 .
C24 C29 1.393(6) .
C24 C25 1.416(6) .
C25 C26 1.375(6) .
C26 C27 1.400(6) .
C26 H26 0.9500 .
C27 C28 1.389(7) .
C28 C29 1.379(6) .
C28 H28 0.9500 .
C29 H29 0.9500 .
C30 C31 1.513(6) .
C30 H30A 0.9900 .
C30 H30B 0.9900 .
C31 C32 1.520(6) .
C31 H31A 0.9900 .
C31 H31B 0.9900 .
C32 C33 1.517(7) .
C32 H32A 0.9900 .
C32 H32B 0.9900 .
C33 C34 1.526(7) .
C33 H33A 0.9900 .
C33 H33B 0.9900 .
C34 C35 1.516(8) .
C34 H34A 0.9900 .
C34 H34B 0.9900 .
C35 C36 1.501(9) .
C35 H35A 0.9900 .
C35 H35B 0.9900 .
C36 H36A 0.9800 .
C36 H36B 0.9800 .
C36 H36C 0.9800 .
Cl1S C1S 1.778(13) .
Cl2S C1S 1.750(14) .
C1S H1S1 0.9900 .
C1S H1S2 0.9900 .

loop_
_geom_torsion_atom_site_label_1
_geom_torsion_atom_site_label_2
_geom_torsion_atom_site_label_3
_geom_torsion_atom_site_label_4
_geom_torsion
_geom_torsion_site_symmetry_1
_geom_torsion_site_symmetry_4
C25 Pd2 Cl1 Pd1 176.83(13) . .
N3 Pd2 Cl1 Pd1 171.9(10) . .
Cl2A Pd2 Cl1 Pd1 -13.6(4) . .
Cl2 Pd2 Cl1 Pd1 2.3(3) . .
C12 Pd1 Cl1 Pd2 -176.02(13) . .
N1 Pd1 Cl1 Pd2 -165.4(10) . .
Cl2 Pd1 Cl1 Pd2 -2.3(3) . .
Cl2A Pd1 Cl1 Pd2 13.1(3) . .
C25 Pd2 Cl2A Pd1 112.9(8) . .
N3 Pd2 Cl2A Pd1 -168.1(3) . .
Cl1 Pd2 Cl2A Pd1 12.5(3) . .
Cl2 Pd2 Cl2A Pd1 -73.1(6) . .
C12 Pd1 Cl2A Pd2 -100.7(10) . .
N1 Pd1 Cl2A Pd2 167.3(3) . .
Cl1 Pd1 Cl2A Pd2 -12.5(3) . .
Cl2 Pd1 Cl2A Pd2 87.9(6) . .
C12 Pd1 Cl2 Pd2 115.0(12) . .
N1 Pd1 Cl2 Pd2 -179.7(3) . .
Cl1 Pd1 Cl2 Pd2 2.2(3) . .
Cl2A Pd1 Cl2 Pd2 -76.4(6) . .
C25 Pd2 Cl2 Pd1 -100.3(15) . .
N3 Pd2 Cl2 Pd1 179.0(3) . .
Cl1 Pd2 Cl2 Pd1 -2.2(3) . .
Cl2A Pd2 Cl2 Pd1 91.3(6) . .
C12 Pd1 N1 N2 1.6(3) . .
Cl1 Pd1 N1 N2 -9.3(12) . .
Cl2 Pd1 N1 N2 -172.1(4) . .
Cl2A Pd1 N1 N2 172.3(5) . .
C12 Pd1 N1 C1 178.7(5) . .
Cl1 Pd1 N1 C1 167.9(9) . .
Cl2 Pd1 N1 C1 5.0(6) . .
Cl2A Pd1 N1 C1 -10.6(6) . .
C12 Pd1 N1 C1A -175.5(6) . .
Cl1 Pd1 N1 C1A 173.7(9) . .
Cl2 Pd1 N1 C1A 10.8(6) . .
Cl2A Pd1 N1 C1A -4.8(6) . .
C1 N1 N2 C11 -179.0(5) . .
C1A N1 N2 C11 175.7(6) . .
Pd1 N1 N2 C11 -1.4(5) . .
C25 Pd2 N3 N4 -1.1(3) . .
Cl1 Pd2 N3 N4 3.9(13) . .
Cl2A Pd2 N3 N4 -170.6(5) . .
Cl2 Pd2 N3 N4 173.3(4) . .
C25 Pd2 N3 C4A -175.7(6) . 2_667
Cl1 Pd2 N3 C4A -170.7(9) . 2_667
Cl2A Pd2 N3 C4A 14.9(7) . 2_667
Cl2 Pd2 N3 C4A -1.2(6) . 2_667
C25 Pd2 N3 C4 175.1(6) . 2_667
Cl1 Pd2 N3 C4 -179.9(9) . 2_667
Cl2A Pd2 N3 C4 5.7(7) . 2_667
Cl2 Pd2 N3 C4 -10.4(6) . 2_667
C4A N3 N4 C24 176.2(6) 2_667 .
C4 N3 N4 C24 -175.2(5) 2_667 .
Pd2 N3 N4 C24 1.7(5) . .
N2 N1 C1A C2A -90.5(9) . .
C1 N1 C1A C2A -121(4) . .
Pd1 N1 C1A C2A 86.5(8) . .
N2 N1 C1A C6A 85.5(13) . .
C1 N1 C1A C6A 55(3) . .
Pd1 N1 C1A C6A -97.5(13) . .
C6A C1A C2A C3A -0.9(14) . .
N1 C1A C2A C3A 174.7(10) . .
C6A C1A C2A C7A 178.1(15) . .
N1 C1A C2A C7A -6.3(11) . .
C1A C2A C3A C4A -2.1(10) . .
C7A C2A C3A C4A 178.9(11) . .
C1A C2A C3A C8A -179.1(9) . .
C7A C2A C3A C8A 1.8(12) . .
C2A C3A C4A C5A 2.8(19) . .
C8A C3A C4A C5A 179.9(14) . .
C2A C3A C4A N3 -172.2(9) . 2_667
C8A C3A C4A N3 4.9(17) . 2_667
C3A C4A C5A C6A -1(3) . .
N3 C4A C5A C6A 174.9(16) 2_667 .
C3A C4A C5A C9A 177.0(13) . .
N3 C4A C5A C9A -7(2) 2_667 .
C2A C1A C6A C5A 3(2) . .
N1 C1A C6A C5A -172.7(15) . .
C2A C1A C6A C10A -176.1(12) . .
N1 C1A C6A C10A 8(2) . .
C4A C5A C6A C1A -2(3) . .
C9A C5A C6A C1A -179.9(15) . .
C4A C5A C6A C10A 176.9(16) . .
C9A C5A C6A C10A -1(3) . .
N2 N1 C1 C2 -82.9(7) . .
C1A N1 C1 C2 69(4) . .
Pd1 N1 C1 C2 99.7(6) . .
N2 N1 C1 C6 102.6(11) . .
C1A N1 C1 C6 -105(4) . .
Pd1 N1 C1 C6 -74.7(12) . .
C6 C1 C2 C3 -2.7(12) . .
N1 C1 C2 C3 -176.8(8) . .
C6 C1 C2 C7 174.9(12) . .
N1 C1 C2 C7 0.8(10) . .
C1 C2 C3 C4 -1.4(9) . .
C7 C2 C3 C4 -179.1(9) . .
C1 C2 C3 C8 177.9(8) . .
C7 C2 C3 C8 0.2(10) . .
C2 C3 C4 C5 4.3(16) . .
C8 C3 C4 C5 -175.0(12) . .
C2 C3 C4 N3 174.4(7) . 2_667
C8 C3 C4 N3 -4.8(13) . 2_667
C3 C4 C5 C6 -3(2) . .
N3 C4 C5 C6 -172.8(13) 2_667 .
C3 C4 C5 C9 179.4(11) . .
N3 C4 C5 C9 9.4(19) 2_667 .
C2 C1 C6 C5 4(2) . .
N1 C1 C6 C5 178.0(13) . .
C2 C1 C6 C10 -177.8(11) . .
N1 C1 C6 C10 -4(2) . .
C4 C5 C6 C1 -1(2) . .
C9 C5 C6 C1 176.6(13) . .
C4 C5 C6 C10 -179.4(13) . .
C9 C5 C6 C10 -2(2) . .
N1 N2 C11 C16 -178.8(4) . .
N1 N2 C11 C12 0.2(5) . .
N2 C11 C12 C13 -178.5(4) . .
C16 C11 C12 C13 0.4(6) . .
N2 C11 C12 Pd1 1.0(5) . .
C16 C11 C12 Pd1 179.9(3) . .
N1 Pd1 C12 C13 178.2(4) . .
Cl1 Pd1 C12 C13 -3.0(4) . .
Cl2 Pd1 C12 C13 -115.5(12) . .
Cl2A Pd1 C12 C13 84.5(11) . .
N1 Pd1 C12 C11 -1.2(3) . .
Cl1 Pd1 C12 C11 177.6(3) . .
Cl2 Pd1 C12 C11 65.1(14) . .
Cl2A Pd1 C12 C11 -95.0(11) . .
C11 C12 C13 C14 -0.6(6) . .
Pd1 C12 C13 C14 180.0(3) . .
C17 O1 C14 C15 7.7(7) . .
C17 O1 C14 C13 -172.1(4) . .
C12 C13 C14 O1 -179.8(4) . .
C12 C13 C14 C15 0.4(7) . .
O1 C14 C15 C16 -179.7(4) . .
C13 C14 C15 C16 0.0(7) . .
C14 C15 C16 C11 -0.2(7) . .
N2 C11 C16 C15 179.0(4) . .
C12 C11 C16 C15 0.0(7) . .
C14 O1 C17 C18 170.3(4) . .
O1 C17 C18 C19 -67.3(5) . .
C17 C18 C19 C20 177.2(4) . .
C18 C19 C20 C21 69.0(6) . .
C19 C20 C21 C22 -178.8(4) . .
C20 C21 C22 C23 -178.6(4) . .
N3 N4 C24 C29 176.5(4) . .
N3 N4 C24 C25 -1.5(6) . .
N4 C24 C25 C26 178.2(4) . .
C29 C24 C25 C26 0.2(7) . .
N4 C24 C25 Pd2 0.6(5) . .
C29 C24 C25 Pd2 -177.4(3) . .
N3 Pd2 C25 C26 -176.9(4) . .
Cl1 Pd2 C25 C26 3.6(4) . .
Cl2A Pd2 C25 C26 -96.1(9) . .
Cl2 Pd2 C25 C26 101.4(16) . .
N3 Pd2 C25 C24 0.2(3) . .
Cl1 Pd2 C25 C24 -179.2(3) . .
Cl2A Pd2 C25 C24 81.0(9) . .
Cl2 Pd2 C25 C24 -81.5(17) . .
C24 C25 C26 C27 -0.4(6) . .
Pd2 C25 C26 C27 176.6(3) . .
C30 O2 C27 C28 7.1(6) . .
C30 O2 C27 C26 -173.1(4) . .
C25 C26 C27 O2 -179.1(4) . .
C25 C26 C27 C28 0.7(7) . .
O2 C27 C28 C29 179.0(4) . .
C26 C27 C28 C29 -0.8(7) . .
C27 C28 C29 C24 0.6(7) . .
N4 C24 C29 C28 -178.2(4) . .
C25 C24 C29 C28 -0.3(7) . .
C27 O2 C30 C31 171.6(4) . .
O2 C30 C31 C32 -176.3(4) . .
C30 C31 C32 C33 173.6(4) . .
C31 C32 C33 C34 178.2(4) . .
C32 C33 C34 C35 -179.9(4) . .
C33 C34 C35 C36 176.7(5) . .
